data_4020434
loop_
_publ_author_name
'Stephen Hanessian'
'Yihua Hou'
'Malken Bayrakdarian'
'Marina Tintelnot-Blomley'

_publ_section_title
;
 Stereoselective Synthesis of Constrained Oxacyclic Hydroxyethylene
 Isosteres of Aspartic Protease Inhibitors: Aldol and Mukaiyama Aldol
 Methodologies for Branched Tetrahydrofuran 2-Carboxylic Acids
;
_journal_name_full 'Journal of Organic Chemistry'
_journal_page_first 6735
_journal_page_last 6745
_journal_paper_doi 10.1021/jo050749y
_journal_volume 70
_journal_year 2005
_chemical_formula_sum 'C34 H53 N O2 S2 Si'
_chemical_formula_weight 599.98
_space_group_IT_number 1
_symmetry_cell_setting triclinic
_symmetry_space_group_name_Hall 'P 1'
_symmetry_space_group_name_H-M 'P 1'
_cell_angle_alpha 96.32(3)
_cell_angle_beta 113.03(2)
_cell_angle_gamma 105.45(3)
_cell_formula_units_Z 1
_cell_length_a 9.980(2)
_cell_length_b 10.189(5)
_cell_length_c 10.210(3)
_cell_measurement_temperature 293(2)
_cell_volume 893.7(5)
_diffrn_ambient_temperature 293(2)
_exptl_crystal_density_diffrn 1.115
_cod_database_code 4020434

loop_
_symmetry_equiv_pos_as_xyz
'x, y, z'

loop_
_atom_site_label
_atom_site_type_symbol
_atom_site_fract_x
_atom_site_fract_y
_atom_site_fract_z
_atom_site_U_iso_or_equiv
_atom_site_adp_type
_atom_site_occupancy
_atom_site_symmetry_multiplicity
_atom_site_calc_flag
_atom_site_refinement_flags
_atom_site_disorder_assembly
_atom_site_disorder_group
Si Si 0.72312(11) 0.30901(11) 0.34601(10) 0.0860(3) Uani 1 1 d . . .
C1 C 0.6565(4) 0.4693(4) 0.5352(4) 0.0771(8) Uani 1 1 d . . .
H1 H 0.7605 0.5329 0.5602 0.092 Uiso 1 1 calc R . .
O1 O 0.6187(3) 0.3485(3) 0.4245(2) 0.0808(6) Uani 1 1 d . . .
C2 C 0.6522(4) 0.4285(4) 0.6736(3) 0.0787(8) Uani 1 1 d . . .
H2 H 0.6603 0.5136 0.7356 0.094 Uiso 1 1 calc R . .
N2 N 0.4991(4) 0.3257(3) 0.6366(3) 0.0812(7) Uani 1 1 d . . .
C3 C 0.7902(4) 0.3855(4) 0.7656(4) 0.0870(9) Uani 1 1 d . . .
H3A H 0.7657 0.3401 0.8360 0.104 Uiso 1 1 calc R . .
H3B H 0.8011 0.3163 0.7008 0.104 Uiso 1 1 calc R . .
C4 C 0.9456(5) 0.5030(5) 0.8486(4) 0.0958(11) Uani 1 1 d . . .
H4 H 0.9661 0.5536 0.7784 0.115 Uiso 1 1 calc R . .
C5 C 1.0770(6) 0.4430(7) 0.9166(6) 0.1208(16) Uani 1 1 d . . .
H5A H 1.1743 0.5183 0.9648 0.181 Uiso 1 1 calc R . .
H5B H 1.0784 0.3796 0.8406 0.181 Uiso 1 1 calc R . .
H5C H 1.0598 0.3936 0.9866 0.181 Uiso 1 1 calc R . .
C6 C 0.9483(7) 0.6070(6) 0.9680(5) 0.1256(17) Uani 1 1 d . . .
H6A H 0.8689 0.6469 0.9259 0.188 Uiso 1 1 calc R . .
H6B H 1.0474 0.6802 1.0149 0.188 Uiso 1 1 calc R . .
H6C H 0.9303 0.5599 1.0391 0.188 Uiso 1 1 calc R . .
C7 C 0.5387(4) 0.5440(4) 0.4715(4) 0.0855(9) Uani 1 1 d . . .
H7 H 0.4411 0.4855 0.4677 0.103 Uiso 1 1 calc R . .
C8 C 0.5755(5) 0.6914(4) 0.5607(5) 0.0918(10) Uani 1 1 d . . .
H8 H 0.5315 0.6806 0.6311 0.110 Uiso 1 1 calc R . .
O9 O 0.4922(4) 0.7584(4) 0.4572(4) 0.1182(11) Uani 1 1 d . . .
C10 C 0.4205(7) 0.6740(6) 0.3134(7) 0.1266(17) Uani 1 1 d . . .
H10A H 0.4329 0.7299 0.2453 0.152 Uiso 1 1 calc R . .
H10B H 0.3109 0.6281 0.2830 0.152 Uiso 1 1 calc R . .
C11 C 0.5017(6) 0.5660(5) 0.3189(5) 0.1074(13) Uani 1 1 d . . .
H11A H 0.4341 0.4796 0.2446 0.129 Uiso 1 1 calc R . .
H11B H 0.5951 0.6021 0.3063 0.129 Uiso 1 1 calc R . .
C12 C 0.7440(5) 0.7869(4) 0.6448(4) 0.0882(10) Uani 1 1 d . . .
H12 H 0.7998 0.7371 0.7113 0.106 Uiso 1 1 calc R . .
S13 S 0.83737(14) 0.82917(15) 0.52886(14) 0.1156(4) Uani 1 1 d . . .
C14 C 1.0307(7) 0.9277(8) 0.6699(9) 0.146(2) Uani 1 1 d . . .
H14A H 1.0682 0.8668 0.7312 0.175 Uiso 1 1 calc R . .
H14B H 1.0985 0.9558 0.6235 0.175 Uiso 1 1 calc R . .
C15 C 1.0404(7) 1.0563(7) 0.7658(7) 0.138(2) Uani 1 1 d . . .
H15A H 1.1483 1.1105 0.8287 0.165 Uiso 1 1 calc R . .
H15B H 0.9958 1.1142 0.7043 0.165 Uiso 1 1 calc R . .
C16 C 0.9590(9) 1.0223(7) 0.8579(7) 0.148(2) Uani 1 1 d . . .
H16A H 0.9819 1.1079 0.9269 0.177 Uiso 1 1 calc R . .
H16B H 0.9992 0.9593 0.9142 0.177 Uiso 1 1 calc R . .
S17 S 0.75202(19) 0.94210(16) 0.75631(19) 0.1368(5) Uani 1 1 d . . .
C18 C 0.8197(7) 0.4623(7) 0.2947(7) 0.1283(18) Uani 1 1 d . . .
H18A H 0.7430 0.4891 0.2220 0.192 Uiso 1 1 calc R . .
H18B H 0.8856 0.4384 0.2555 0.192 Uiso 1 1 calc R . .
H18C H 0.8806 0.5392 0.3799 0.192 Uiso 1 1 calc R . .
C19 C 0.8738(6) 0.2466(7) 0.4716(5) 0.1170(15) Uani 1 1 d . . .
H19A H 0.9449 0.3213 0.5566 0.176 Uiso 1 1 calc R . .
H19B H 0.9288 0.2178 0.4215 0.176 Uiso 1 1 calc R . .
H19C H 0.8251 0.1686 0.5012 0.176 Uiso 1 1 calc R . .
C20 C 0.5838(5) 0.1614(5) 0.1816(4) 0.0947(11) Uani 1 1 d . . .
C21 C 0.5249(8) 0.0290(6) 0.2261(6) 0.1321(18) Uani 1 1 d . . .
H21A H 0.4462 -0.0416 0.1405 0.198 Uiso 1 1 calc R . .
H21B H 0.4823 0.0489 0.2924 0.198 Uiso 1 1 calc R . .
H21C H 0.6088 -0.0043 0.2736 0.198 Uiso 1 1 calc R . .
C22 C 0.6613(7) 0.1327(7) 0.0845(6) 0.1248(17) Uani 1 1 d . . .
H22A H 0.7456 0.1017 0.1371 0.187 Uiso 1 1 calc R . .
H22B H 0.6997 0.2171 0.0575 0.187 Uiso 1 1 calc R . .
H22C H 0.5873 0.0611 -0.0024 0.187 Uiso 1 1 calc R . .
C23 C 0.4433(6) 0.2029(7) 0.0911(5) 0.1276(18) Uani 1 1 d . . .
H23A H 0.3813 0.1353 -0.0014 0.191 Uiso 1 1 calc R . .
H23B H 0.4788 0.2939 0.0746 0.191 Uiso 1 1 calc R . .
H23C H 0.3824 0.2051 0.1439 0.191 Uiso 1 1 calc R . .
C24 C 0.4833(5) 0.1782(4) 0.5901(4) 0.0866(9) Uani 1 1 d . . .
H24A H 0.5120 0.1394 0.6756 0.104 Uiso 1 1 calc R . .
H24B H 0.5545 0.1744 0.5481 0.104 Uiso 1 1 calc R . .
C25 C 0.3213(5) 0.0887(5) 0.4791(5) 0.0923(11) Uani 1 1 d . . .
C26 C 0.2728(7) -0.0545(6) 0.4643(7) 0.1193(15) Uani 1 1 d . . .
H26 H 0.3356 -0.0951 0.5279 0.143 Uiso 1 1 calc R . .
C27 C 0.1285(9) -0.1375(8) 0.3528(10) 0.154(3) Uani 1 1 d . . .
H27 H 0.0979 -0.2345 0.3392 0.185 Uiso 1 1 calc R . .
C28 C 0.0324(8) -0.0803(10) 0.2642(9) 0.151(3) Uani 1 1 d . . .
H28 H -0.0655 -0.1373 0.1940 0.182 Uiso 1 1 calc R . .
C29 C 0.0782(7) 0.0609(9) 0.2772(7) 0.140(2) Uani 1 1 d . . .
H29 H 0.0131 0.1007 0.2147 0.167 Uiso 1 1 calc R . .
C30 C 0.2231(6) 0.1443(6) 0.3849(6) 0.1128(14) Uani 1 1 d . . .
H30 H 0.2549 0.2406 0.3936 0.135 Uiso 1 1 calc R . .
C31 C 0.4516(6) 0.3421(5) 0.7547(5) 0.0990(12) Uani 1 1 d . . .
H31A H 0.5330 0.3401 0.8453 0.119 Uiso 1 1 calc R . .
H31B H 0.3597 0.2633 0.7321 0.119 Uiso 1 1 calc R . .
C32 C 0.4179(5) 0.4770(5) 0.7774(5) 0.0953(11) Uani 1 1 d . . .
C33 C 0.2947(5) 0.4988(6) 0.6712(6) 0.1067(13) Uani 1 1 d . . .
H33 H 0.2308 0.4297 0.5847 0.128 Uiso 1 1 calc R . .
C34 C 0.2648(6) 0.6234(7) 0.6922(7) 0.1206(16) Uani 1 1 d . . .
H34 H 0.1819 0.6379 0.6196 0.145 Uiso 1 1 calc R . .
C35 C 0.3576(8) 0.7241(7) 0.8197(8) 0.1298(17) Uani 1 1 d . . .
H35 H 0.3376 0.8073 0.8338 0.156 Uiso 1 1 calc R . .
C36 C 0.4788(7) 0.7038(7) 0.9260(7) 0.1260(17) Uani 1 1 d . . .
H36 H 0.5425 0.7731 1.0123 0.151 Uiso 1 1 calc R . .
C37 C 0.5071(6) 0.5784(6) 0.9048(5) 0.1103(14) Uani 1 1 d . . .
H37 H 0.5883 0.5635 0.9790 0.132 Uiso 1 1 calc R . .

loop_
_atom_site_aniso_label
_atom_site_aniso_U_11
_atom_site_aniso_U_22
_atom_site_aniso_U_33
_atom_site_aniso_U_23
_atom_site_aniso_U_13
_atom_site_aniso_U_12
Si 0.0794(6) 0.1092(7) 0.0661(5) 0.0170(5) 0.0305(4) 0.0308(5)
C1 0.0718(18) 0.093(2) 0.0660(17) 0.0165(15) 0.0279(14) 0.0312(16)
O1 0.0798(13) 0.0944(15) 0.0660(12) 0.0170(11) 0.0311(10) 0.0288(12)
C2 0.0753(19) 0.096(2) 0.0647(17) 0.0170(16) 0.0306(15) 0.0301(17)
N2 0.0840(17) 0.0911(19) 0.0782(16) 0.0242(14) 0.0424(14) 0.0326(15)
C3 0.085(2) 0.106(3) 0.0666(17) 0.0241(17) 0.0277(16) 0.0351(19)
C4 0.085(2) 0.114(3) 0.0683(19) 0.0204(19) 0.0192(17) 0.027(2)
C5 0.088(3) 0.143(4) 0.098(3) 0.020(3) 0.012(2) 0.036(3)
C6 0.129(4) 0.130(4) 0.081(3) 0.001(3) 0.021(3) 0.035(3)
C7 0.0714(18) 0.099(2) 0.082(2) 0.0219(18) 0.0265(16) 0.0322(17)
C8 0.085(2) 0.099(3) 0.098(2) 0.029(2) 0.039(2) 0.041(2)
O9 0.101(2) 0.112(2) 0.127(3) 0.032(2) 0.0219(19) 0.0549(18)
C10 0.120(4) 0.122(4) 0.116(4) 0.043(3) 0.020(3) 0.052(3)
C11 0.111(3) 0.116(3) 0.083(2) 0.033(2) 0.025(2) 0.045(3)
C12 0.090(2) 0.090(2) 0.085(2) 0.0224(18) 0.0340(19) 0.038(2)
S13 0.1019(7) 0.1221(9) 0.1111(8) 0.0218(7) 0.0505(6) 0.0171(6)
C14 0.086(3) 0.155(5) 0.174(6) 0.036(5) 0.044(4) 0.027(3)
C15 0.102(3) 0.125(4) 0.126(4) 0.029(4) 0.006(3) 0.015(3)
C16 0.163(6) 0.113(4) 0.104(4) 0.008(3) 0.016(4) 0.025(4)
S17 0.1421(12) 0.1129(9) 0.1491(12) 0.0023(8) 0.0666(10) 0.0412(8)
C18 0.133(4) 0.132(4) 0.129(4) 0.029(3) 0.081(4) 0.026(3)
C19 0.099(3) 0.161(4) 0.090(3) 0.018(3) 0.032(2) 0.062(3)
C20 0.094(3) 0.114(3) 0.0687(19) 0.0123(19) 0.0314(18) 0.034(2)
C21 0.159(5) 0.110(3) 0.108(3) 0.015(3) 0.059(3) 0.020(3)
C22 0.127(4) 0.156(5) 0.090(3) 0.005(3) 0.053(3) 0.049(4)
C23 0.104(3) 0.172(5) 0.078(2) 0.008(3) 0.016(2) 0.049(3)
C24 0.087(2) 0.094(2) 0.087(2) 0.0277(18) 0.0416(19) 0.036(2)
C25 0.086(2) 0.103(3) 0.101(3) 0.019(2) 0.052(2) 0.037(2)
C26 0.115(4) 0.107(4) 0.141(4) 0.027(3) 0.064(3) 0.034(3)
C27 0.131(5) 0.120(5) 0.180(7) -0.007(5) 0.070(5) 0.009(4)
C28 0.095(4) 0.167(7) 0.151(6) -0.027(5) 0.046(4) 0.019(4)
C29 0.098(3) 0.174(6) 0.121(4) -0.005(4) 0.029(3) 0.053(4)
C30 0.099(3) 0.120(3) 0.106(3) 0.008(3) 0.034(2) 0.041(3)
C31 0.113(3) 0.108(3) 0.100(3) 0.035(2) 0.065(2) 0.043(2)
C32 0.092(3) 0.119(3) 0.092(2) 0.026(2) 0.056(2) 0.038(2)
C33 0.084(2) 0.126(3) 0.106(3) 0.015(3) 0.045(2) 0.033(2)
C34 0.097(3) 0.146(4) 0.129(4) 0.028(4) 0.049(3) 0.058(3)
C35 0.118(4) 0.135(4) 0.148(5) 0.020(4) 0.064(4) 0.056(3)
C36 0.127(4) 0.129(4) 0.121(4) 0.004(3) 0.055(3) 0.052(3)
C37 0.111(3) 0.137(4) 0.090(3) 0.018(3) 0.046(2) 0.052(3)

loop_
_geom_bond_atom_site_label_1
_geom_bond_atom_site_label_2
_geom_bond_distance
_geom_bond_site_symmetry_2
_geom_bond_publ_flag
Si O1 1.641(3) . ?
Si C18 1.849(6) . ?
Si C19 1.868(5) . ?
Si C20 1.875(4) . ?
C1 O1 1.432(4) . ?
C1 C2 1.529(5) . ?
C1 C7 1.540(5) . ?
C1 H1 0.9800 . ?
C2 N2 1.477(5) . ?
C2 C3 1.540(5) . ?
C2 H2 0.9800 . ?
N2 C31 1.467(5) . ?
N2 C24 1.472(5) . ?
C3 C4 1.522(6) . ?
C3 H3A 0.9700 . ?
C3 H3B 0.9700 . ?
C4 C6 1.512(7) . ?
C4 C5 1.544(7) . ?
C4 H4 0.9800 . ?
C5 H5A 0.9600 . ?
C5 H5B 0.9600 . ?
C5 H5C 0.9600 . ?
C6 H6A 0.9600 . ?
C6 H6B 0.9600 . ?
C6 H6C 0.9600 . ?
C7 C11 1.512(6) . ?
C7 C8 1.537(6) . ?
C7 H7 0.9800 . ?
C8 O9 1.431(5) . ?
C8 C12 1.526(6) . ?
C8 H8 0.9800 . ?
O9 C10 1.407(7) . ?
C10 C11 1.525(8) . ?
C10 H10A 0.9700 . ?
C10 H10B 0.9700 . ?
C11 H11A 0.9700 . ?
C11 H11B 0.9700 . ?
C12 S13 1.793(4) . ?
C12 S17 1.807(4) . ?
C12 H12 0.9800 . ?
S13 C14 1.811(6) . ?
C14 C15 1.504(10) . ?
C14 H14A 0.9700 . ?
C14 H14B 0.9700 . ?
C15 C16 1.478(11) . ?
C15 H15A 0.9700 . ?
C15 H15B 0.9700 . ?
C16 S17 1.803(8) . ?
C16 H16A 0.9700 . ?
C16 H16B 0.9700 . ?
C18 H18A 0.9600 . ?
C18 H18B 0.9600 . ?
C18 H18C 0.9600 . ?
C19 H19A 0.9600 . ?
C19 H19B 0.9600 . ?
C19 H19C 0.9600 . ?
C20 C21 1.515(7) . ?
C20 C22 1.524(6) . ?
C20 C23 1.545(7) . ?
C21 H21A 0.9600 . ?
C21 H21B 0.9600 . ?
C21 H21C 0.9600 . ?
C22 H22A 0.9600 . ?
C22 H22B 0.9600 . ?
C22 H22C 0.9600 . ?
C23 H23A 0.9600 . ?
C23 H23B 0.9600 . ?
C23 H23C 0.9600 . ?
C24 C25 1.511(6) . ?
C24 H24A 0.9700 . ?
C24 H24B 0.9700 . ?
C25 C30 1.372(7) . ?
C25 C26 1.380(7) . ?
C26 C27 1.393(9) . ?
C26 H26 0.9300 . ?
C27 C28 1.346(11) . ?
C27 H27 0.9300 . ?
C28 C29 1.362(11) . ?
C28 H28 0.9300 . ?
C29 C30 1.385(8) . ?
C29 H29 0.9300 . ?
C30 H30 0.9300 . ?
C31 C32 1.514(7) . ?
C31 H31A 0.9700 . ?
C31 H31B 0.9700 . ?
C32 C37 1.364(7) . ?
C32 C33 1.376(7) . ?
C33 C34 1.392(8) . ?
C33 H33 0.9300 . ?
C34 C35 1.364(8) . ?
C34 H34 0.9300 . ?
C35 C36 1.356(9) . ?
C35 H35 0.9300 . ?
C36 C37 1.392(8) . ?
C36 H36 0.9300 . ?
C37 H37 0.9300 . ?

loop_
_cod_related_entry_id
_cod_related_entry_database
_cod_related_entry_code
1 ChemSpider 9642359
